data_1515958
loop_
_publ_author_name
'Dufresne, St\'ephane'
'P\'erez Guar\`in, Sergio Andr\'es'
'Bolduc, Andr\'eanne'
'Bourque, Alex N.'
'Skene, W. G.'

_publ_section_title
;
 Conjugated fluorene-thiophenes prepared from azomethine connections. Part
 I. The effect of electronic and aryl groups on the spectroscopic and
 electrochemical properties.
;
_journal_issue 6
_journal_name_full
'Photochemical &amp; photobiological sciences : Official journal of the European Photochemistry Association and the European Society for Photobiology'
_journal_page_first 796
_journal_page_last 804
_journal_paper_doi 10.1039/b819735k
_journal_volume 8
_journal_year 2009
_chemical_absolute_configuration rmad
_chemical_compound_source 'Synthesized by the authors. See text'
_chemical_formula_moiety 'C23 H16 N2 S2'
_chemical_formula_sum 'C23 H16 N2 S2'
_chemical_formula_weight 384.50
_chemical_name_systematic
;
?
;
_space_group_IT_number 19
_symmetry_cell_setting orthorhombic
_symmetry_space_group_name_Hall 'P 2ac 2ab'
_symmetry_space_group_name_H-M 'P 21 21 21'
_atom_sites_solution_hydrogens geom
_atom_sites_solution_primary direct
_atom_sites_solution_secondary difmap
_audit_creation_method SHELXL-97
_cell_angle_alpha 90.00
_cell_angle_beta 90.00
_cell_angle_gamma 90.00
_cell_formula_units_Z 4
_cell_length_a 6.0019(16)
_cell_length_b 9.123(3)
_cell_length_c 34.230(9)
_cell_measurement_reflns_used 25
_cell_measurement_temperature 293(2)
_cell_measurement_theta_max 25.00
_cell_measurement_theta_min 20.00
_cell_volume 1874.3(9)
_computing_cell_refinement 'CAD4 Program (Nonius 1989)'
_computing_data_collection 'CAD4 Program (Nonius 1989)'
_computing_data_reduction 'Local Program'
_computing_molecular_graphics 'SHELXTL (Bruker, 1997)'
_computing_publication_material 'UdMX (local program)'
_computing_structure_refinement 'SHELXL97 (Sheldrick, 1997)'
_computing_structure_solution 'SHELXS97 (Sheldrick, 1997)'
_diffrn_ambient_temperature 293(2)
_diffrn_measured_fraction_theta_full 1.000
_diffrn_measured_fraction_theta_max 1.000
_diffrn_measurement_device_type Enraf-Nonius-CAD4
_diffrn_measurement_method \w/2\q
_diffrn_radiation_monochromator graphite
_diffrn_radiation_source 'Sealed Tube'
_diffrn_radiation_type CuK\a
_diffrn_radiation_wavelength 1.54178
_diffrn_reflns_av_R_equivalents 0.034
_diffrn_reflns_av_sigmaI/netI 0.0406
_diffrn_reflns_limit_h_max 7
_diffrn_reflns_limit_h_min -7
_diffrn_reflns_limit_k_max 11
_diffrn_reflns_limit_k_min -11
_diffrn_reflns_limit_l_max 41
_diffrn_reflns_limit_l_min -41
_diffrn_reflns_number 20210
_diffrn_reflns_theta_full 70.03
_diffrn_reflns_theta_max 70.03
_diffrn_reflns_theta_min 2.58
_diffrn_standards_decay_% -0.13
_diffrn_standards_interval_time 60
_diffrn_standards_number 5
_exptl_absorpt_coefficient_mu 2.639
_exptl_absorpt_correction_T_max 0.8200
_exptl_absorpt_correction_T_min 0.3600
_exptl_absorpt_correction_type gaussian
_exptl_absorpt_process_details 'Gaussian from crystal shape'
_exptl_crystal_colour yellow
_exptl_crystal_density_diffrn 1.363
_exptl_crystal_density_method 'not measured'
_exptl_crystal_description block
_exptl_crystal_F_000 800
_exptl_crystal_size_max 0.48
_exptl_crystal_size_mid 0.46
_exptl_crystal_size_min 0.08
_refine_diff_density_max 0.146
_refine_diff_density_min -0.205
_refine_diff_density_rms 0.036
_refine_ls_abs_structure_details 'Flack H D (1983), XXXX Friedel Pairs'
_refine_ls_abs_structure_Flack -0.001(17)
_refine_ls_extinction_coef 0.0032(2)
_refine_ls_extinction_expression Fc^*^=kFc[1+0.001xFc^2^\l^3^/sin(2\q)]^-1/4^
_refine_ls_extinction_method SHELXL
_refine_ls_goodness_of_fit_ref 0.928
_refine_ls_hydrogen_treatment constr
_refine_ls_matrix_type full
_refine_ls_number_parameters 245
_refine_ls_number_reflns 3569
_refine_ls_number_restraints 0
_refine_ls_restrained_S_all 0.928
_refine_ls_R_factor_all 0.0390
_refine_ls_R_factor_gt 0.0327
_refine_ls_shift/su_max 0.001
_refine_ls_shift/su_mean 0.000
_refine_ls_structure_factor_coef Fsqd
_refine_ls_weighting_details 'calc w=1/[\s^2^(Fo^2^)+(0.0372P)^2^+0.0000P] where P=(Fo^2^+2Fc^2^)/3'
_refine_ls_weighting_scheme calc
_refine_ls_wR_factor_gt 0.0767
_refine_ls_wR_factor_ref 0.0790
_reflns_number_gt 2971
_reflns_number_total 3569
_reflns_threshold_expression I>2\s(I)
_cod_data_source_file b819735k.txt
_cod_data_source_block skene8
_cod_depositor_comments
;
The following automatic conversions were performed:

'_symmetry_cell_setting' value 'Orthorhombic' changed to
'orthorhombic' according to
/usr/data/users/saulius/automatic-downloads/retrospective/RSC/lib/dictionaries/cif_core.dic
dictionary named 'cif_core.dic' version 2.4.2 from
2011-04-26.

'_geom_bond_publ_flag' value 'Y' changed to 'y'
according to
/usr/data/users/saulius/automatic-downloads/retrospective/RSC/lib/dictionaries/cif_core.dic
dictionary named 'cif_core.dic' version 2.4.2 from 2011-04-26 (31
time).

'_geom_angle_publ_flag' value 'Y' changed to 'y' according to
/usr/data/users/saulius/automatic-downloads/retrospective/RSC/lib/dictionaries/cif_core.dic
dictionary named 'cif_core.dic' version 2.4.2 from 2011-04-26 (43
times).

'_geom_torsion_publ_flag' value 'Y' changed to 'y' according
to
/usr/data/users/saulius/automatic-downloads/retrospective/RSC/lib/dictionaries/cif_core.dic
dictionary named 'cif_core.dic' version 2.4.2 from 2011-04-26 (58
times).

Automatic conversion script
Id: cif_fix_values 2281 2013-09-26 08:29:07Z andrius 
;
_cod_original_sg_symbol_H-M P212121
_cod_database_code 1515958

loop_
_symmetry_equiv_pos_as_xyz
'x, y, z'
'x+1/2, -y+1/2, -z'
'-x, y+1/2, -z+1/2'
'-x+1/2, -y, z+1/2'

loop_
_atom_site_label
_atom_site_type_symbol
_atom_site_fract_x
_atom_site_fract_y
_atom_site_fract_z
_atom_site_U_iso_or_equiv
_atom_site_adp_type
_atom_site_occupancy
_atom_site_symmetry_multiplicity
_atom_site_calc_flag
_atom_site_refinement_flags
S1 S 0.34320(10) 0.04749(8) 1.14855(2) 0.0707(2) Uani 1 1 d .
S2 S 0.28286(12) 1.06311(8) 0.77641(2) 0.0754(2) Uani 1 1 d .
N1 N 0.2576(3) 0.27457(19) 1.08376(5) 0.0474(4) Uani 1 1 d .
N2 N 0.2237(3) 0.8860(2) 0.85218(5) 0.0526(5) Uani 1 1 d .
C1 C 0.5402(5) -0.0062(3) 1.18110(7) 0.0731(8) Uani 1 1 d .
H1 H 0.5166 -0.0772 1.2002 0.088 Uiso 1 1 calc R
C2 C 0.7351(4) 0.0657(3) 1.17619(7) 0.0679(7) Uani 1 1 d .
H2 H 0.8606 0.0504 1.1916 0.082 Uiso 1 1 calc R
C3 C 0.7262(4) 0.1652(3) 1.14539(7) 0.0575(6) Uani 1 1 d .
H3 H 0.8463 0.2231 1.1379 0.069 Uiso 1 1 calc R
C4 C 0.5237(3) 0.1692(2) 1.12738(6) 0.0473(5) Uani 1 1 d .
C5 C 0.4575(4) 0.2615(2) 1.09528(6) 0.0496(5) Uani 1 1 d .
H5 H 0.5673 0.3145 1.0823 0.060 Uiso 1 1 calc R
C6 C 0.4722(6) 1.1701(4) 0.75275(9) 0.0862(9) Uani 1 1 d .
H6 H 0.4400 1.2226 0.7301 0.103 Uiso 1 1 calc R
C7 C 0.6725(5) 1.1709(4) 0.77008(9) 0.0848(9) Uani 1 1 d .
H7 H 0.7938 1.2245 0.7610 0.102 Uiso 1 1 calc R
C8 C 0.6782(5) 1.0817(3) 0.80338(7) 0.0696(7) Uani 1 1 d .
H8 H 0.8046 1.0681 0.8187 0.084 Uiso 1 1 calc R
C9 C 0.4764(4) 1.0167(3) 0.81095(6) 0.0558(6) Uani 1 1 d .
C10 C 0.4201(4) 0.9277(3) 0.84426(6) 0.0551(6) Uani 1 1 d .
H10 H 0.5345 0.8992 0.8609 0.066 Uiso 1 1 calc R
C11 C 0.4295(3) 0.4941(2) 0.95089(6) 0.0481(5) Uani 1 1 d .
H11A H 0.5786 0.5283 0.9569 0.058 Uiso 1 1 calc R
H11B H 0.4397 0.4080 0.9343 0.058 Uiso 1 1 calc R
C12 C 0.2939(3) 0.6126(2) 0.93166(6) 0.0431(5) Uani 1 1 d .
C13 C 0.3388(3) 0.6908(2) 0.89824(6) 0.0474(5) Uani 1 1 d .
H13 H 0.4675 0.6720 0.8840 0.057 Uiso 1 1 calc R
C14 C 0.1896(4) 0.7988(2) 0.88587(6) 0.0461(5) Uani 1 1 d .
C15 C -0.0059(3) 0.8233(2) 0.90732(6) 0.0498(5) Uani 1 1 d .
H15 H -0.1076 0.8929 0.8986 0.060 Uiso 1 1 calc R
C16 C -0.0506(3) 0.7462(2) 0.94110(7) 0.0472(5) Uani 1 1 d .
H16 H -0.1795 0.7646 0.9553 0.057 Uiso 1 1 calc R
C17 C 0.1007(3) 0.6404(2) 0.95349(6) 0.0412(5) Uani 1 1 d .
C18 C 0.1038(3) 0.5469(2) 0.98836(6) 0.0416(4) Uani 1 1 d .
C19 C -0.0401(3) 0.5356(2) 1.01993(6) 0.0470(5) Uani 1 1 d .
H19 H -0.1720 0.5891 1.0205 0.056 Uiso 1 1 calc R
C20 C 0.0148(3) 0.4439(2) 1.05056(6) 0.0469(5) Uani 1 1 d .
H20 H -0.0818 0.4360 1.0717 0.056 Uiso 1 1 calc R
C21 C 0.2131(3) 0.3626(2) 1.05052(6) 0.0438(5) Uani 1 1 d .
C22 C 0.3545(3) 0.3699(2) 1.01811(6) 0.0453(5) Uani 1 1 d .
H22 H 0.4835 0.3136 1.0172 0.054 Uiso 1 1 calc R
C23 C 0.3004(3) 0.4617(2) 0.98758(6) 0.0426(4) Uani 1 1 d .

loop_
_atom_site_aniso_label
_atom_site_aniso_U_11
_atom_site_aniso_U_22
_atom_site_aniso_U_33
_atom_site_aniso_U_23
_atom_site_aniso_U_13
_atom_site_aniso_U_12
S1 0.0532(3) 0.0812(5) 0.0778(4) 0.0158(4) 0.0058(3) -0.0094(4)
S2 0.0775(4) 0.0852(5) 0.0635(4) 0.0080(4) -0.0089(4) 0.0079(4)
N1 0.0413(10) 0.0500(10) 0.0509(9) -0.0036(8) 0.0003(8) -0.0065(8)
N2 0.0524(11) 0.0508(10) 0.0545(10) -0.0026(9) -0.0037(10) 0.0028(9)
C1 0.0766(18) 0.086(2) 0.0572(14) 0.0189(14) 0.0091(14) 0.0115(16)
C2 0.0669(16) 0.0809(18) 0.0561(14) -0.0055(14) -0.0097(13) 0.0080(16)
C3 0.0473(12) 0.0642(14) 0.0609(13) -0.0039(12) -0.0063(12) -0.0037(12)
C4 0.0427(11) 0.0488(12) 0.0504(11) -0.0070(10) 0.0046(10) -0.0020(10)
C5 0.0404(11) 0.0514(13) 0.0570(13) -0.0027(11) 0.0018(10) -0.0101(10)
C6 0.112(3) 0.081(2) 0.0664(16) 0.0174(16) 0.0220(18) 0.015(2)
C7 0.084(2) 0.083(2) 0.088(2) 0.0040(18) 0.0285(19) -0.0005(19)
C8 0.0652(16) 0.0787(18) 0.0650(15) 0.0001(14) 0.0082(14) -0.0005(15)
C9 0.0584(14) 0.0586(14) 0.0503(12) -0.0063(11) 0.0026(11) 0.0052(12)
C10 0.0553(13) 0.0601(14) 0.0501(12) -0.0037(12) -0.0059(11) 0.0045(12)
C11 0.0398(10) 0.0516(12) 0.0530(12) -0.0063(10) 0.0023(10) 0.0102(9)
C12 0.0373(10) 0.0401(10) 0.0519(11) -0.0094(9) 0.0007(10) 0.0047(9)
C13 0.0397(11) 0.0496(12) 0.0528(12) -0.0066(10) 0.0042(10) 0.0052(10)
C14 0.0444(11) 0.0440(11) 0.0498(11) -0.0074(9) -0.0040(10) 0.0022(9)
C15 0.0400(11) 0.0456(12) 0.0638(14) -0.0058(11) -0.0069(11) 0.0063(10)
C16 0.0336(10) 0.0467(11) 0.0614(13) -0.0095(11) -0.0008(10) 0.0034(9)
C17 0.0340(10) 0.0369(10) 0.0527(12) -0.0095(9) -0.0022(9) 0.0003(8)
C18 0.0328(9) 0.0391(10) 0.0531(11) -0.0108(10) -0.0036(9) -0.0006(9)
C19 0.0294(9) 0.0500(12) 0.0616(13) -0.0102(11) 0.0026(9) -0.0011(9)
C20 0.0347(10) 0.0515(12) 0.0546(11) -0.0074(11) 0.0043(9) -0.0072(10)
C21 0.0370(10) 0.0424(10) 0.0519(11) -0.0076(10) -0.0017(10) -0.0070(9)
C22 0.0350(10) 0.0458(11) 0.0550(12) -0.0090(10) -0.0009(10) 0.0029(9)
C23 0.0347(9) 0.0427(10) 0.0505(11) -0.0101(9) 0.0013(9) 0.0012(9)

loop_
_atom_type_symbol
_atom_type_description
_atom_type_scat_dispersion_real
_atom_type_scat_dispersion_imag
_atom_type_scat_source
C C 0.0181 0.0091 'International Tables Vol C Tables 4.2.6.8 and 6.1.1.4'
H H 0.0000 0.0000 'International Tables Vol C Tables 4.2.6.8 and 6.1.1.4'
N N 0.0311 0.0180 'International Tables Vol C Tables 4.2.6.8 and 6.1.1.4'
S S 0.3331 0.5567 'International Tables Vol C Tables 4.2.6.8 and 6.1.1.4'

loop_
_geom_angle_atom_site_label_1
_geom_angle_atom_site_label_2
_geom_angle_atom_site_label_3
_geom_angle
_geom_angle_publ_flag
C1 S1 C4 91.39(13) y
C6 S2 C9 91.00(16) y
C5 N1 C21 118.74(19) y
C10 N2 C14 118.5(2) y
C2 C1 S1 112.4(2) y
C2 C1 H1 123.8 ?
S1 C1 H1 123.8 ?
C1 C2 C3 112.2(2) y
C1 C2 H2 123.9 ?
C3 C2 H2 123.9 ?
C4 C3 C2 113.2(2) y
C4 C3 H3 123.4 ?
C2 C3 H3 123.4 ?
C3 C4 C5 127.3(2) y
C3 C4 S1 110.83(18) y
C5 C4 S1 121.85(17) y
N1 C5 C4 123.6(2) y
N1 C5 H5 118.2 ?
C4 C5 H5 118.2 ?
C7 C6 S2 113.0(2) y
C7 C6 H6 123.5 ?
S2 C6 H6 123.5 ?
C6 C7 C8 112.3(3) y
C6 C7 H7 123.9 ?
C8 C7 H7 123.9 ?
C9 C8 C7 112.5(3) y
C9 C8 H8 123.7 ?
C7 C8 H8 123.7 ?
C8 C9 C10 126.9(2) y
C8 C9 S2 111.19(19) y
C10 C9 S2 121.85(19) y
N2 C10 C9 123.8(2) y
N2 C10 H10 118.1 ?
C9 C10 H10 118.1 ?
C12 C11 C23 103.19(16) y
C12 C11 H11A 111.1 ?
C23 C11 H11A 111.1 ?
C12 C11 H11B 111.1 ?
C23 C11 H11B 111.1 ?
H11A C11 H11B 109.1 ?
C13 C12 C17 120.77(19) y
C13 C12 C11 129.12(18) y
C17 C12 C11 110.09(18) y
C12 C13 C14 119.51(19) y
C12 C13 H13 120.2 ?
C14 C13 H13 120.2 ?
C13 C14 C15 119.3(2) y
C13 C14 N2 123.4(2) y
C15 C14 N2 117.26(19) y
C16 C15 C14 121.3(2) y
C16 C15 H15 119.3 ?
C14 C15 H15 119.3 ?
C15 C16 C17 118.84(19) y
C15 C16 H16 120.6 ?
C17 C16 H16 120.6 ?
C16 C17 C12 120.2(2) y
C16 C17 C18 131.28(19) y
C12 C17 C18 108.53(17) y
C19 C18 C23 119.61(19) y
C19 C18 C17 131.96(18) y
C23 C18 C17 108.37(17) y
C20 C19 C18 119.16(19) y
C20 C19 H19 120.4 ?
C18 C19 H19 120.4 ?
C19 C20 C21 121.5(2) y
C19 C20 H20 119.2 ?
C21 C20 H20 119.2 ?
C22 C21 C20 119.3(2) y
C22 C21 N1 123.34(18) y
C20 C21 N1 117.31(19) y
C23 C22 C21 119.22(19) y
C23 C22 H22 120.4 ?
C21 C22 H22 120.4 ?
C22 C23 C18 121.10(19) y
C22 C23 C11 129.14(18) y
C18 C23 C11 109.72(18) y

loop_
_geom_bond_atom_site_label_1
_geom_bond_atom_site_label_2
_geom_bond_distance
_geom_bond_publ_flag
S1 C1 1.697(3) y
S1 C4 1.712(2) y
S2 C6 1.703(3) y
S2 C9 1.711(2) y
N1 C5 1.268(3) y
N1 C21 1.418(3) y
N2 C10 1.268(3) y
N2 C14 1.416(3) y
C1 C2 1.352(4) y
C1 H1 0.93 ?
C2 C3 1.392(3) y
C2 H2 0.93 ?
C3 C4 1.364(3) y
C3 H3 0.93 ?
C4 C5 1.441(3) y
C5 H5 0.93 ?
C6 C7 1.341(4) y
C6 H6 0.93 ?
C7 C8 1.401(4) y
C7 H7 0.93 ?
C8 C9 1.373(3) y
C8 H8 0.93 ?
C9 C10 1.440(3) y
C10 H10 0.93 ?
C11 C12 1.505(3) y
C11 C23 1.505(3) y
C11 H11a 0.97 ?
C11 H11b 0.97 ?
C12 C13 1.374(3) y
C12 C17 1.403(3) y
C13 C14 1.397(3) y
C13 H13 0.93 ?
C14 C15 1.402(3) y
C15 C16 1.380(3) y
C15 H15 0.93 ?
C16 C17 1.391(3) y
C16 H16 0.93 ?
C17 C18 1.467(3) y
C18 C19 1.387(3) y
C18 C23 1.413(2) y
C19 C20 1.381(3) y
C19 H19 0.93 ?
C20 C21 1.402(3) y
C20 H20 0.93 ?
C21 C22 1.399(3) y
C22 C23 1.378(3) y
C22 H22 0.93 ?

loop_
_geom_torsion_atom_site_label_1
_geom_torsion_atom_site_label_2
_geom_torsion_atom_site_label_3
_geom_torsion_atom_site_label_4
_geom_torsion
_geom_torsion_publ_flag
C4 S1 C1 C2 0.2(2) y
S1 C1 C2 C3 -0.5(3) y
C1 C2 C3 C4 0.6(3) y
C2 C3 C4 C5 178.6(2) y
C2 C3 C4 S1 -0.5(3) y
C1 S1 C4 C3 0.16(19) y
C1 S1 C4 C5 -178.97(19) y
C21 N1 C5 C4 -176.66(19) y
C3 C4 C5 N1 -169.3(2) y
S1 C4 C5 N1 9.7(3) y
C9 S2 C6 C7 0.0(3) y
S2 C6 C7 C8 0.7(4) y
C6 C7 C8 C9 -1.2(4) y
C7 C8 C9 C10 -175.1(2) y
C7 C8 C9 S2 1.2(3) y
C6 S2 C9 C8 -0.7(2) y
C6 S2 C9 C10 175.8(2) y
C14 N2 C10 C9 -179.93(19) y
C8 C9 C10 N2 170.7(2) y
S2 C9 C10 N2 -5.2(3) y
C23 C11 C12 C13 175.8(2) y
C23 C11 C12 C17 -3.1(2) y
C17 C12 C13 C14 -0.2(3) y
C11 C12 C13 C14 -179.0(2) y
C12 C13 C14 C15 -1.4(3) y
C12 C13 C14 N2 179.07(19) y
C10 N2 C14 C13 -37.5(3) y
C10 N2 C14 C15 142.9(2) y
C13 C14 C15 C16 2.1(3) y
N2 C14 C15 C16 -178.33(19) y
C14 C15 C16 C17 -1.2(3) y
C15 C16 C17 C12 -0.5(3) y
C15 C16 C17 C18 177.1(2) y
C13 C12 C17 C16 1.2(3) y
C11 C12 C17 C16 -179.86(18) y
C13 C12 C17 C18 -176.91(18) y
C11 C12 C17 C18 2.1(2) y
C16 C17 C18 C19 -0.9(4) y
C12 C17 C18 C19 176.9(2) y
C16 C17 C18 C23 -177.9(2) y
C12 C17 C18 C23 -0.1(2) y
C23 C18 C19 C20 1.7(3) y
C17 C18 C19 C20 -175.00(19) y
C18 C19 C20 C21 0.3(3) y
C19 C20 C21 C22 -2.5(3) y
C19 C20 C21 N1 178.35(18) y
C5 N1 C21 C22 36.7(3) y
C5 N1 C21 C20 -144.1(2) y
C20 C21 C22 C23 2.6(3) y
N1 C21 C22 C23 -178.24(18) y
C21 C22 C23 C18 -0.7(3) y
C21 C22 C23 C11 176.7(2) y
C19 C18 C23 C22 -1.6(3) y
C17 C18 C23 C22 175.89(18) y
C19 C18 C23 C11 -179.35(18) y
C17 C18 C23 C11 -1.9(2) y
C12 C11 C23 C22 -174.6(2) y
C12 C11 C23 C18 3.0(2) y
